data_7045743
loop_
_publ_author_name
'Pandey, Indresh Kumar'
'Natarajan, Mookan'
'Faujdar, Hemlata'
'Hussain, Firasat'
'Stein, Matthias'
'Kaur-Ghumaan, Sandeep'

_publ_section_title
;
 Intramolecular stabilization of a catalytic [FeFe]-hydrogenase mimic
 investigated by experiment and theory.
;
_journal_issue 14
_journal_name_full 'Dalton transactions (Cambridge, England : 2003)'
_journal_page_first 4941
_journal_page_last 4949
_journal_paper_doi 10.1039/C7DT04837H
_journal_volume 47
_journal_year 2018
_chemical_formula_moiety 'C26 H14 Fe2 O6 S2'
_chemical_formula_sum 'C26 H14 Fe2 O6 S2'
_chemical_formula_weight 598.19
_chemical_properties_physical Air-sensitive
_space_group_crystal_system orthorhombic
_space_group_IT_number 61
_space_group_name_Hall '-P 2ac 2ab'
_space_group_name_H-M_alt 'P b c a'
_symmetry_space_group_name_Hall '-P 2ac 2ab'
_symmetry_space_group_name_H-M 'P b c a'
_atom_sites_solution_hydrogens geom
_audit_block_doi 10.5517/cc14d882
_audit_creation_method SHELXL-2013
_audit_update_record
;
2015-03-17 deposited with the CCDC.
2018-02-26 downloaded from the CCDC.
;
_cell_angle_alpha 90
_cell_angle_beta 90
_cell_angle_gamma 90
_cell_formula_units_Z 8
_cell_length_a 25.545(4)
_cell_length_b 26.670(4)
_cell_length_c 7.3447(10)
_cell_measurement_reflns_used 803
_cell_measurement_temperature 293(2)
_cell_measurement_theta_max 29.0394
_cell_measurement_theta_min 2.8243
_cell_volume 5003.8(13)
_computing_cell_refinement 'X-calibur S SAINT'
_computing_data_collection 'X-calibur S oxford'
_computing_data_reduction 'X-calibur S SAINT'
_computing_molecular_graphics 'Oxford SHELXTL'
_computing_publication_material 'Oxford SHELXTL'
_computing_structure_refinement 'SHELXL-97 (Sheldrick, 1997)'
_computing_structure_solution 'SHELXS-97 (Sheldrick, 1990)'
_diffrn_ambient_temperature 293(2)
_diffrn_detector_area_resol_mean 15.9853
_diffrn_measured_fraction_theta_full 0.960
_diffrn_measured_fraction_theta_max 0.960
_diffrn_measurement_device_type 'Xcalibur, Sapphire3'
_diffrn_measurement_method '\w scans'
_diffrn_radiation_type MoK\a
_diffrn_radiation_wavelength 0.71073
_diffrn_reflns_av_R_equivalents 0.1320
_diffrn_reflns_av_unetI/netI 0.1902
_diffrn_reflns_Laue_measured_fraction_full 0.960
_diffrn_reflns_Laue_measured_fraction_max 0.960
_diffrn_reflns_limit_h_max 27
_diffrn_reflns_limit_h_min -28
_diffrn_reflns_limit_k_max 30
_diffrn_reflns_limit_k_min -31
_diffrn_reflns_limit_l_max 8
_diffrn_reflns_limit_l_min -7
_diffrn_reflns_number 11221
_diffrn_reflns_point_group_measured_fraction_full 0.960
_diffrn_reflns_point_group_measured_fraction_max 0.960
_diffrn_reflns_theta_full 25.000
_diffrn_reflns_theta_max 24.996
_diffrn_reflns_theta_min 2.985
_diffrn_source 'fine-focus sealed tube'
_exptl_absorpt_coefficient_mu 1.366
_exptl_absorpt_correction_T_max 1.00000
_exptl_absorpt_correction_T_min 0.93676
_exptl_absorpt_correction_type multi-scan
_exptl_absorpt_process_details
;
CrysAlisPro, Agilent Technologies,
Version 1.171.34.49 (release 20-01-2011 CrysAlis171 .NET)
(compiled Jan 20 2011,15:58:25)
Empirical absorption correction using spherical harmonics,
 implemented in SCALE3 ABSPACK scaling algorithm.
;
_exptl_crystal_colour orange
_exptl_crystal_density_diffrn 1.588
_exptl_crystal_description plate
_exptl_crystal_F_000 2416
_exptl_crystal_recrystallization_method 'Re-crystallisation from solvent: dichloromethane, hexane'
_exptl_crystal_size_max 0.40
_exptl_crystal_size_mid 0.30
_exptl_crystal_size_min 0.15
_refine_diff_density_max 0.428
_refine_diff_density_min -0.364
_refine_diff_density_rms 0.088
_refine_ls_extinction_expression Fc^*^=kFc[1+0.001xFc^2^\l^3^/sin(2\q)]^-1/4^
_refine_ls_extinction_method SHELXL
_refine_ls_goodness_of_fit_ref 0.970
_refine_ls_hydrogen_treatment constr
_refine_ls_matrix_type full
_refine_ls_number_parameters 326
_refine_ls_number_reflns 4228
_refine_ls_number_restraints 0
_refine_ls_restrained_S_all 0.970
_refine_ls_R_factor_all 0.1940
_refine_ls_R_factor_gt 0.0923
_refine_ls_shift/su_max 0.020
_refine_ls_shift/su_mean 0.020
_refine_ls_structure_factor_coef Fsqd
_refine_ls_weighting_details 'w=1/[\s^2^(Fo^2^)+(0.0574P)^2^] where P=(Fo^2^+2Fc^2^)/3'
_refine_ls_weighting_scheme calc
_refine_ls_wR_factor_gt 0.1526
_refine_ls_wR_factor_ref 0.2031
_reflns_Friedel_coverage 0.000
_reflns_number_gt 2058
_reflns_number_total 4228
_reflns_threshold_expression 'I > 2\s(I)'
_cod_data_source_file c7dt04837h2.cif
_cod_data_source_block shelx
_cod_depositor_comments 'Adding full bibliography for 7045742--7045743.cif.'
_cod_original_cell_volume 5003.9(13)
_cod_database_code 7045743
_shelx_space_group_comment
;
The symmetry employed for this shelxl refinement is uniquely defined
by the following loop, which should always be used as a source of
symmetry information in preference to the above space-group names.
They are only intended as comments.
;
_shelxl_version_number 2013-4

loop_
_space_group_symop_operation_xyz
'x, y, z'
'-x+1/2, -y, z+1/2'
'x+1/2, -y+1/2, -z'
'-x, y+1/2, -z+1/2'
'-x, -y, -z'
'x-1/2, y, -z-1/2'
'-x-1/2, y-1/2, z'
'x, -y-1/2, z-1/2'

loop_
_atom_site_label
_atom_site_type_symbol
_atom_site_fract_x
_atom_site_fract_y
_atom_site_fract_z
_atom_site_U_iso_or_equiv
_atom_site_adp_type
_atom_site_occupancy
_atom_site_site_symmetry_order
_atom_site_calc_flag
_atom_site_refinement_flags_posn
_atom_site_refinement_flags_adp
Fe1 Fe 0.03175(6) 0.08910(5) 0.03554(19) 0.0430(5) Uani 1 1 d . .
Fe2 Fe 0.06639(6) 0.16152(6) -0.14153(19) 0.0460(5) Uani 1 1 d . .
S1 S 0.00444(10) 0.16933(10) 0.0797(3) 0.0440(7) Uani 1 1 d . .
S2 S 0.10414(10) 0.13222(10) 0.1182(3) 0.0483(8) Uani 1 1 d . .
C1 C -0.0610(4) 0.1832(4) 0.0053(12) 0.040(3) Uani 1 1 d . .
C6 C -0.1016(4) 0.1537(4) 0.0487(12) 0.046(3) Uani 1 1 d . .
H6 H -0.0955 0.1229 0.1044 0.055 Uiso 1 1 calc R U
O3 O 0.0899(3) 0.0085(3) -0.1368(12) 0.084(3) Uani 1 1 d . .
C3 C -0.1188(5) 0.2451(4) -0.1166(13) 0.054(3) Uani 1 1 d . .
H3 H -0.1243 0.2763 -0.1702 0.065 Uiso 1 1 calc R U
O1 O 0.0044(4) 0.0463(3) 0.3898(11) 0.097(3) Uani 1 1 d . .
C5 C -0.1533(4) 0.1688(5) 0.0108(12) 0.051(3) Uani 1 1 d . .
C15 C 0.2558(5) 0.0998(4) 0.0137(14) 0.051(3) Uani 1 1 d . .
O2 O -0.0548(3) 0.0597(3) -0.1963(11) 0.079(3) Uani 1 1 d . .
C26 C 0.0199(4) 0.1653(4) -0.3200(14) 0.054(3) Uani 1 1 d . .
C2 C -0.0694(4) 0.2296(4) -0.0823(12) 0.049(3) Uani 1 1 d . .
H2 H -0.0411 0.2495 -0.1163 0.059 Uiso 1 1 calc R U
O4 O 0.1351(3) 0.1072(4) -0.3885(11) 0.086(3) Uani 1 1 d . .
C23 C 0.0682(4) 0.0399(5) -0.0638(16) 0.059(3) Uani 1 1 d . .
C22 C -0.0225(5) 0.0722(4) -0.0995(16) 0.061(3) Uani 1 1 d . .
C11 C 0.1649(4) 0.0988(4) 0.0905(13) 0.044(3) Uani 1 1 d . .
C19 C 0.3535(5) 0.0537(7) 0.0304(17) 0.088(5) Uani 1 1 d . .
H19 H 0.3865 0.0390 0.0372 0.105 Uiso 1 1 calc R U
C16 C 0.2056(4) 0.1235(4) 0.0124(13) 0.052(3) Uani 1 1 d . .
H16 H 0.2010 0.1549 -0.0404 0.062 Uiso 1 1 calc R U
O6 O -0.0105(3) 0.1668(4) -0.4347(10) 0.086(3) Uani 1 1 d . .
C25 C 0.0952(5) 0.2228(5) -0.1437(16) 0.068(4) Uani 1 1 d . .
C12 C 0.1702(5) 0.0522(4) 0.1699(15) 0.067(4) Uani 1 1 d . .
H12 H 0.1416 0.0370 0.2256 0.080 Uiso 1 1 calc R U
C14 C 0.2620(5) 0.0522(5) 0.0927(14) 0.056(3) Uani 1 1 d . .
C4 C -0.1617(4) 0.2150(4) -0.0726(12) 0.044(3) Uani 1 1 d . .
C20 C 0.3123(6) 0.0298(5) 0.0957(14) 0.068(4) Uani 1 1 d . .
H20 H 0.3163 -0.0021 0.1444 0.082 Uiso 1 1 calc R U
C21 C 0.0143(4) 0.0617(4) 0.2503(16) 0.054(3) Uani 1 1 d . .
C10 C -0.1973(5) 0.1390(5) 0.0555(14) 0.063(3) Uani 1 1 d . .
H10 H -0.1927 0.1075 0.1073 0.075 Uiso 1 1 calc R U
C17 C 0.3002(5) 0.1250(5) -0.0582(14) 0.066(4) Uani 1 1 d . .
H17 H 0.2969 0.1567 -0.1095 0.079 Uiso 1 1 calc R U
C24 C 0.1092(4) 0.1284(5) -0.2894(15) 0.058(3) Uani 1 1 d . .
C7 C -0.2135(5) 0.2316(5) -0.1048(13) 0.065(4) Uani 1 1 d . .
H7 H -0.2191 0.2628 -0.1584 0.078 Uiso 1 1 calc R U
C9 C -0.2462(5) 0.1566(7) 0.0226(16) 0.084(5) Uani 1 1 d . .
H9 H -0.2748 0.1371 0.0558 0.101 Uiso 1 1 calc R U
O5 O 0.1153(4) 0.2608(4) -0.1451(14) 0.119(4) Uani 1 1 d . .
C18 C 0.3476(5) 0.1021(6) -0.0509(17) 0.082(4) Uani 1 1 d . .
H18 H 0.3768 0.1181 -0.0995 0.098 Uiso 1 1 calc R U
C8 C -0.2551(6) 0.2027(6) -0.0586(16) 0.078(5) Uani 1 1 d . .
H8 H -0.2890 0.2136 -0.0811 0.094 Uiso 1 1 calc R U
C13 C 0.2185(5) 0.0280(5) 0.1663(15) 0.073(4) Uani 1 1 d . .
H13 H 0.2217 -0.0043 0.2129 0.087 Uiso 1 1 calc R U

loop_
_atom_site_aniso_label
_atom_site_aniso_U_11
_atom_site_aniso_U_22
_atom_site_aniso_U_33
_atom_site_aniso_U_23
_atom_site_aniso_U_13
_atom_site_aniso_U_12
Fe1 0.0510(10) 0.0343(8) 0.0437(9) 0.0015(8) 0.0025(7) 0.0005(8)
Fe2 0.0512(10) 0.0413(9) 0.0454(9) 0.0073(8) 0.0041(8) 0.0006(8)
S1 0.0515(17) 0.0375(15) 0.0429(15) -0.0068(13) 0.0035(13) 0.0012(14)
S2 0.0520(18) 0.0411(16) 0.0519(17) 0.0028(15) -0.0024(14) 0.0052(14)
C1 0.037(6) 0.043(6) 0.038(6) -0.018(5) 0.002(5) 0.000(5)
C6 0.066(8) 0.032(6) 0.041(6) 0.003(5) -0.001(6) 0.001(6)
O3 0.075(6) 0.075(6) 0.101(7) -0.025(6) 0.015(5) 0.008(5)
C3 0.071(8) 0.042(7) 0.049(7) 0.003(6) -0.001(6) 0.013(7)
O1 0.158(9) 0.073(7) 0.061(6) 0.024(5) 0.021(6) -0.011(6)
C5 0.056(8) 0.069(8) 0.027(6) 0.002(6) 0.001(5) 0.007(7)
C15 0.058(8) 0.058(8) 0.038(6) 0.000(6) -0.014(6) -0.006(7)
O2 0.090(7) 0.064(6) 0.083(6) -0.018(5) -0.037(5) 0.014(5)
C26 0.065(8) 0.060(8) 0.039(6) 0.009(6) 0.012(6) 0.016(7)
C2 0.069(8) 0.041(6) 0.038(6) 0.001(5) 0.006(6) 0.015(6)
O4 0.072(6) 0.117(8) 0.070(6) -0.003(6) 0.025(5) 0.021(6)
C23 0.056(8) 0.057(8) 0.065(8) -0.002(7) 0.014(6) -0.022(7)
C22 0.079(9) 0.044(7) 0.060(8) 0.004(6) -0.014(7) 0.004(7)
C11 0.050(7) 0.047(7) 0.036(6) 0.004(5) -0.003(5) -0.001(6)
C19 0.070(11) 0.137(16) 0.056(9) -0.009(10) 0.008(8) 0.028(11)
C16 0.065(8) 0.049(7) 0.042(6) 0.003(6) -0.014(6) 0.006(7)
O6 0.095(7) 0.106(8) 0.057(5) 0.007(6) -0.017(5) 0.020(6)
C25 0.074(9) 0.064(9) 0.065(8) 0.028(8) 0.000(7) -0.010(8)
C12 0.081(9) 0.052(8) 0.069(8) 0.011(7) 0.011(7) 0.017(7)
C14 0.069(9) 0.057(8) 0.041(7) -0.001(6) -0.019(6) 0.015(7)
C4 0.051(8) 0.054(7) 0.027(6) -0.009(6) -0.005(5) 0.003(6)
C20 0.082(10) 0.086(10) 0.037(7) -0.009(7) -0.006(7) 0.018(9)
C21 0.057(8) 0.045(7) 0.059(7) 0.000(7) 0.006(6) -0.011(6)
C10 0.055(8) 0.077(9) 0.056(7) 0.010(7) 0.009(6) -0.007(7)
C17 0.080(10) 0.070(9) 0.048(7) 0.014(7) -0.010(7) 0.018(8)
C24 0.044(8) 0.080(9) 0.050(7) 0.008(7) 0.009(6) -0.007(7)
C7 0.061(9) 0.086(10) 0.048(7) -0.004(7) -0.006(7) 0.018(8)
C9 0.035(8) 0.165(17) 0.052(8) -0.030(10) 0.006(6) -0.006(9)
O5 0.140(9) 0.072(7) 0.146(9) 0.045(7) -0.022(7) -0.043(7)
C18 0.064(10) 0.117(13) 0.064(9) 0.017(9) 0.004(7) 0.004(9)
C8 0.068(10) 0.124(14) 0.044(8) -0.002(9) -0.018(7) 0.028(10)
C13 0.091(10) 0.048(8) 0.078(9) 0.018(7) 0.003(8) 0.011(8)

loop_
_atom_type_symbol
_atom_type_description
_atom_type_scat_dispersion_real
_atom_type_scat_dispersion_imag
_atom_type_scat_source
C C 0.0033 0.0016 'International Tables Vol C Tables 4.2.6.8 and 6.1.1.4'
H H 0.0000 0.0000 'International Tables Vol C Tables 4.2.6.8 and 6.1.1.4'
Fe Fe 0.3463 0.8444 'International Tables Vol C Tables 4.2.6.8 and 6.1.1.4'
O O 0.0106 0.0060 'International Tables Vol C Tables 4.2.6.8 and 6.1.1.4'
S S 0.1246 0.1234 'International Tables Vol C Tables 4.2.6.8 and 6.1.1.4'

loop_
_geom_angle_atom_site_label_1
_geom_angle_atom_site_label_2
_geom_angle_atom_site_label_3
_geom_angle
C22 Fe1 C23 89.5(5)
C22 Fe1 C21 101.3(5)
C23 Fe1 C21 101.0(5)
C22 Fe1 S2 157.6(4)
C23 Fe1 S2 93.3(4)
C21 Fe1 S2 100.0(3)
C22 Fe1 S1 94.6(4)
C23 Fe1 S1 156.9(4)
C21 Fe1 S1 100.5(4)
S2 Fe1 S1 74.57(10)
C22 Fe1 Fe2 100.6(4)
C23 Fe1 Fe2 100.0(3)
C21 Fe1 Fe2 149.6(3)
S2 Fe1 Fe2 56.98(8)
S1 Fe1 Fe2 56.90(8)
C26 Fe2 C24 89.4(5)
C26 Fe2 C25 102.5(5)
C24 Fe2 C25 101.2(5)
C26 Fe2 S2 157.5(4)
C24 Fe2 S2 94.6(4)
C25 Fe2 S2 98.4(4)
C26 Fe2 S1 93.3(3)
C24 Fe2 S1 155.4(4)
C25 Fe2 S1 102.0(4)
S2 Fe2 S1 74.21(10)
C26 Fe2 Fe1 101.1(4)
C24 Fe2 Fe1 98.8(4)
C25 Fe2 Fe1 149.0(4)
S2 Fe2 Fe1 56.41(8)
S1 Fe2 Fe1 56.74(8)
C1 S1 Fe1 115.9(3)
C1 S1 Fe2 116.6(3)
Fe1 S1 Fe2 66.35(8)
C11 S2 Fe1 115.0(4)
C11 S2 Fe2 116.1(3)
Fe1 S2 Fe2 66.61(9)
C6 C1 C2 120.4(10)
C6 C1 S1 121.7(8)
C2 C1 S1 117.5(8)
C1 C6 C5 120.6(10)
C2 C3 C4 120.9(11)
C4 C5 C6 119.0(11)
C4 C5 C10 118.4(10)
C6 C5 C10 122.7(11)
C14 C15 C17 119.4(11)
C14 C15 C16 120.2(11)
C17 C15 C16 120.3(11)
O6 C26 Fe2 178.6(12)
C3 C2 C1 119.8(11)
O3 C23 Fe1 175.9(12)
O2 C22 Fe1 174.6(11)
C16 C11 C12 122.7(10)
C16 C11 S2 117.9(8)
C12 C11 S2 118.8(9)
C20 C19 C18 120.2(13)
C11 C16 C15 118.0(10)
O5 C25 Fe2 177.5(13)
C11 C12 C13 119.7(11)
C13 C14 C15 119.2(11)
C13 C14 C20 121.4(12)
C15 C14 C20 119.3(12)
C5 C4 C3 119.3(10)
C5 C4 C7 119.6(11)
C3 C4 C7 121.0(11)
C19 C20 C14 120.9(14)
O1 C21 Fe1 176.8(11)
C9 C10 C5 119.8(12)
C18 C17 C15 119.0(12)
O4 C24 Fe2 177.4(10)
C8 C7 C4 120.8(12)
C10 C9 C8 122.3(14)
C17 C18 C19 121.1(13)
C7 C8 C9 119.0(13)
C12 C13 C14 120.0(11)

loop_
_geom_bond_atom_site_label_1
_geom_bond_atom_site_label_2
_geom_bond_distance
Fe1 C22 1.763(12)
Fe1 C23 1.768(13)
Fe1 C21 1.795(12)
Fe1 S2 2.261(3)
Fe1 S1 2.274(3)
Fe1 Fe2 2.491(2)
Fe2 C26 1.771(12)
Fe2 C24 1.777(12)
Fe2 C25 1.793(13)
Fe2 S2 2.276(3)
Fe2 S1 2.278(3)
S1 C1 1.797(10)
S2 C11 1.801(10)
C1 C6 1.341(12)
C1 C2 1.411(13)
C6 C5 1.410(13)
O3 C23 1.137(12)
C3 C2 1.351(12)
C3 C4 1.396(13)
O1 C21 1.133(11)
C5 C4 1.394(14)
C5 C10 1.414(14)
C15 C14 1.404(14)
C15 C17 1.420(14)
C15 C16 1.429(13)
O2 C22 1.138(11)
C26 O6 1.146(11)
O4 C24 1.135(12)
C11 C16 1.358(12)
C11 C12 1.381(13)
C19 C20 1.321(15)
C19 C18 1.429(17)
C25 O5 1.135(13)
C12 C13 1.392(14)
C14 C13 1.395(14)
C14 C20 1.417(14)
C4 C7 1.415(13)
C10 C9 1.355(14)
C17 C18 1.359(14)
C7 C8 1.355(15)
C9 C8 1.385(18)

loop_
_geom_torsion_atom_site_label_1
_geom_torsion_atom_site_label_2
_geom_torsion_atom_site_label_3
_geom_torsion_atom_site_label_4
_geom_torsion
Fe1 S1 C1 C6 48.1(9)
Fe2 S1 C1 C6 123.3(7)
Fe1 S1 C1 C2 -139.4(6)
Fe2 S1 C1 C2 -64.2(8)
C2 C1 C6 C5 -1.2(14)
S1 C1 C6 C5 171.2(7)
C1 C6 C5 C4 -0.1(14)
C1 C6 C5 C10 -179.4(9)
C4 C3 C2 C1 -2.4(15)
C6 C1 C2 C3 2.4(14)
S1 C1 C2 C3 -170.2(7)
Fe1 S2 C11 C16 134.5(7)
Fe2 S2 C11 C16 59.5(9)
Fe1 S2 C11 C12 -53.8(9)
Fe2 S2 C11 C12 -128.8(8)
C12 C11 C16 C15 -0.1(15)
S2 C11 C16 C15 171.2(7)
C14 C15 C16 C11 0.5(14)
C17 C15 C16 C11 -176.9(9)
C16 C11 C12 C13 -2.1(17)
S2 C11 C12 C13 -173.4(8)
C17 C15 C14 C13 178.8(10)
C16 C15 C14 C13 1.3(15)
C17 C15 C14 C20 -1.3(15)
C16 C15 C14 C20 -178.8(9)
C6 C5 C4 C3 0.1(14)
C10 C5 C4 C3 179.5(9)
C6 C5 C4 C7 -177.4(9)
C10 C5 C4 C7 2.0(14)
C2 C3 C4 C5 1.1(15)
C2 C3 C4 C7 178.6(9)
C18 C19 C20 C14 -2.3(19)
C13 C14 C20 C19 -178.1(11)
C15 C14 C20 C19 2.1(16)
C4 C5 C10 C9 -2.2(16)
C6 C5 C10 C9 177.1(10)
C14 C15 C17 C18 0.9(16)
C16 C15 C17 C18 178.3(10)
C5 C4 C7 C8 -1.2(16)
C3 C4 C7 C8 -178.7(10)
C5 C10 C9 C8 1.7(18)
C15 C17 C18 C19 -1.1(19)
C20 C19 C18 C17 2(2)
C4 C7 C8 C9 0.6(18)
C10 C9 C8 C7 -0.9(19)
C11 C12 C13 C14 4.0(17)
C15 C14 C13 C12 -3.6(17)
C20 C14 C13 C12 176.5(10)
